data_7027405
loop_
_publ_author_name
'Baker, Paul K.'
'Drew, Michael G. B.'
'Evans, Deborah S.'
'Johans, Archie W.'
'Meehan, Margaret M.'

_publ_section_title
;
 Synthesis, molecular structures, fluxional properties and catalytic
 activity of a series of alkyne complexes of molybdenum(II) and
 tungsten(II) containing phosphite donor ligands
;
_journal_issue 15
_journal_name_full 'Journal of the Chemical Society, Dalton Transactions'
_journal_page_first 2541
_journal_paper_doi 10.1039/a902224d
_journal_year 1999
_chemical_formula_sum 'C27 H24'
_chemical_formula_weight 348.46
_chemical_name_systematic
; 
 ? 
;
_space_group_IT_number 14
_symmetry_cell_setting monoclinic
_symmetry_space_group_name_Hall '-P 2ybc'
_symmetry_space_group_name_H-M 'P 1 21/c 1'
_atom_sites_solution_hydrogens geom
_atom_sites_solution_primary direct
_atom_sites_solution_secondary difmap
_audit_creation_method SHELXL-97
_cell_angle_alpha 90.00
_cell_angle_beta 99.636(10)
_cell_angle_gamma 90.00
_cell_formula_units_Z 4
_cell_length_a 11.631(14)
_cell_length_b 11.290(14)
_cell_length_c 15.645(17)
_cell_measurement_reflns_used all
_cell_measurement_temperature 293(2)
_cell_volume 2025(4)
_computing_cell_refinement XDS
_computing_data_collection 'XDS (Kabsch, 1991)'
_computing_data_reduction XDS
_computing_molecular_graphics PLATON(Spek,1994)
_computing_structure_refinement 'SHELXL-93 (Sheldrick, 1993)'
_computing_structure_solution 'SHELXS-86 (Sheldrick, 1990)'
_diffrn_ambient_temperature 293(2)
_diffrn_measurement_device 'Marresearch Image Plate'
_diffrn_measurement_method '95 frames at 2^o intervals, counting time 2 min.'
_diffrn_radiation_monochromator graphite
_diffrn_radiation_source 'fine-focus sealed tube'
_diffrn_radiation_type MoK\a
_diffrn_radiation_wavelength 0.71073
_diffrn_reflns_av_R_equivalents 0.0502
_diffrn_reflns_av_sigmaI/netI 0.0636
_diffrn_reflns_limit_h_max 14
_diffrn_reflns_limit_h_min 0
_diffrn_reflns_limit_k_max 13
_diffrn_reflns_limit_k_min -12
_diffrn_reflns_limit_l_max 18
_diffrn_reflns_limit_l_min -19
_diffrn_reflns_number 6329
_diffrn_reflns_theta_max 26.02
_diffrn_reflns_theta_min 2.93
_diffrn_standards_number n/a
_exptl_absorpt_coefficient_mu 0.064
_exptl_absorpt_correction_type none
_exptl_crystal_density_diffrn 1.143
_exptl_crystal_density_method 'not measured'
_exptl_crystal_F_000 744
_exptl_crystal_size_max 0.25
_exptl_crystal_size_mid 0.15
_exptl_crystal_size_min 0.15
_refine_diff_density_max 0.375
_refine_diff_density_min -0.235
_refine_diff_density_rms 0.056
_refine_ls_extinction_coef 0.004(4)
_refine_ls_extinction_expression Fc^*^=kFc[1+0.001xFc^2^\l^3^/sin(2\q)]^-1/4^
_refine_ls_extinction_method SHELXL
_refine_ls_goodness_of_fit_ref 0.980
_refine_ls_hydrogen_treatment mixed
_refine_ls_matrix_type full
_refine_ls_number_parameters 248
_refine_ls_number_reflns 3623
_refine_ls_number_restraints 0
_refine_ls_restrained_S_all 0.980
_refine_ls_R_factor_all 0.1713
_refine_ls_R_factor_gt 0.0912
_refine_ls_shift/su_max 0.001
_refine_ls_shift/su_mean 0.000
_refine_ls_structure_factor_coef Fsqd
_refine_ls_weighting_details 'w=1/[\s^2^(Fo^2^)+(0.2000P)^2^+0.0000P] where P=(Fo^2^+2Fc^2^)/3'
_refine_ls_weighting_scheme calc
_refine_ls_wR_factor_gt 0.2526
_refine_ls_wR_factor_ref 0.3101
_reflns_number_gt 1761
_reflns_number_total 3623
_reflns_threshold_expression >2sigma(I)
_cod_data_source_file 902224dsup1.cif
_cod_data_source_block 19
_cod_depositor_comments
;
The following automatic conversions were performed:

'_refine_ls_weighting_scheme' value 'calc
w=1/[\s^2^(Fo^2^)+(0.2000P)^2^+0.0000P] where P=(Fo^2^+2Fc^2^)/3' was
changed to 'calc'. New tag '_refine_ls_weighting_details' was
created. The value of the new tag was set to
'w=1/[\s^2^(Fo^2^)+(0.2000P)^2^+0.0000P] where P=(Fo^2^+2Fc^2^)/3'.

Automatic conversion script
Id: cif_fix_values 3143 2015-03-26 13:38:13Z robertas 
;
_cod_original_sg_symbol_H-M P21/c
_cod_database_code 7027405

loop_
_symmetry_equiv_pos_as_xyz
'x, y, z'
'-x, y+1/2, -z+1/2'
'-x, -y, -z'
'x, -y-1/2, z-1/2'

loop_
_atom_site_label
_atom_site_type_symbol
_atom_site_fract_x
_atom_site_fract_y
_atom_site_fract_z
_atom_site_U_iso_or_equiv
_atom_site_adp_type
_atom_site_occupancy
_atom_site_calc_flag
_atom_site_refinement_flags
C1 C 0.3633(3) 0.7671(3) 0.0037(2) 0.0526(9) Uani 1 d .
C2 C 0.2475(3) 0.7990(3) 0.0080(2) 0.0540(9) Uani 1 d .
C3 C 0.2211(3) 0.8688(3) 0.0759(2) 0.0525(9) Uani 1 d .
C4 C 0.3118(3) 0.9120(3) 0.1394(2) 0.0544(9) Uani 1 d .
C5 C 0.4280(3) 0.8838(3) 0.1335(2) 0.0495(9) Uani 1 d .
C6 C 0.4529(3) 0.8105(3) 0.0674(2) 0.0505(9) Uani 1 d .
C11 C 0.3901(3) 0.6860(4) -0.0669(3) 0.0700(12) Uani 1 d .
H11A H 0.3773 0.6053 -0.0515 0.084 Uiso 1 calc R
H11B H 0.4701 0.6960 -0.0737 0.084 Uiso 1 calc R
H11C H 0.3401 0.7050 -0.1203 0.084 Uiso 1 calc R
C21 C 0.1512(3) 0.7607(3) -0.0639(3) 0.0614(10) Uani 1 d .
C22 C 0.0941(4) 0.6523(4) -0.0610(3) 0.0798(13) Uani 1 d .
H22 H 0.1163 0.6017 -0.0143 0.096 Uiso 1 calc R
C23 C 0.0050(4) 0.6191(5) -0.1266(4) 0.0997(17) Uani 1 d .
H23 H -0.0318 0.5465 -0.1231 0.120 Uiso 1 calc R
C24 C -0.0296(4) 0.6896(6) -0.1954(4) 0.1010(17) Uani 1 d .
H24 H -0.0895 0.6662 -0.2392 0.121 Uiso 1 calc R
C25 C 0.0262(5) 0.7988(6) -0.1998(4) 0.1046(17) Uani 1 d .
H25 H 0.0024 0.8492 -0.2464 0.126 Uiso 1 calc R
C26 C 0.1161(4) 0.8321(4) -0.1355(3) 0.0850(14) Uani 1 d .
H26 H 0.1538 0.9038 -0.1402 0.102 Uiso 1 calc R
C31 C 0.0948(3) 0.8978(4) 0.0825(3) 0.0722(12) Uani 1 d .
H31A H 0.0444 0.8692 0.0318 0.087 Uiso 1 calc R
H31B H 0.0859 0.9820 0.0869 0.087 Uiso 1 calc R
H31C H 0.0745 0.8603 0.1330 0.087 Uiso 1 calc R
C41 C 0.2809(4) 0.9845(4) 0.2128(3) 0.0788(13) Uani 1 d .
H41A H 0.3464 0.9873 0.2591 0.095 Uiso 1 calc R
H41B H 0.2156 0.9491 0.2333 0.095 Uiso 1 calc R
H41C H 0.2609 1.0634 0.1928 0.095 Uiso 1 calc R
C51 C 0.5237(3) 0.9302(3) 0.2007(2) 0.0561(10) Uani 1 d .
C52 C 0.5812(3) 0.8575(4) 0.2650(3) 0.0749(12) Uani 1 d .
H52 H 0.5631 0.7773 0.2646 0.090 Uiso 1 calc R
C53 C 0.6651(4) 0.9026(6) 0.3298(4) 0.1012(16) Uani 1 d .
H53 H 0.7018 0.8533 0.3737 0.121 Uiso 1 calc R
C54 C 0.6946(4) 1.0223(6) 0.3292(4) 0.1033(19) Uani 1 d .
H54 H 0.7503 1.0533 0.3731 0.124 Uiso 1 calc R
C55 C 0.6422(4) 1.0923(5) 0.2651(4) 0.0990(17) Uani 1 d .
H55 H 0.6642 1.1714 0.2638 0.119 Uiso 1 calc R
C56 C 0.5567(4) 1.0496(4) 0.2012(3) 0.0798(13) Uani 1 d .
H56 H 0.5204 1.1002 0.1581 0.096 Uiso 1 calc R
C61 C 0.5784(3) 0.7801(3) 0.0635(2) 0.0513(9) Uani 1 d .
C62 C 0.6219(3) 0.6696(3) 0.0883(3) 0.0661(11) Uani 1 d .
H62 H 0.5729 0.6133 0.1067 0.079 Uiso 1 calc R
C63 C 0.7371(3) 0.6408(3) 0.0865(3) 0.0699(11) Uani 1 d .
H63 H 0.7648 0.5660 0.1042 0.084 Uiso 1 calc R
C64 C 0.8105(4) 0.7216(4) 0.0591(3) 0.0758(13) Uani 1 d .
H64 H 0.8879 0.7021 0.0580 0.091 Uiso 1 calc R
C65 C 0.7679(4) 0.8332(4) 0.0326(3) 0.0767(13) Uani 1 d .
H65 H 0.8166 0.8886 0.0130 0.092 Uiso 1 calc R
C66 C 0.6529(3) 0.8614(3) 0.0356(3) 0.0661(11) Uani 1 d .
H66 H 0.6252 0.9364 0.0184 0.079 Uiso 1 calc R

loop_
_atom_site_aniso_label
_atom_site_aniso_U_11
_atom_site_aniso_U_22
_atom_site_aniso_U_33
_atom_site_aniso_U_23
_atom_site_aniso_U_13
_atom_site_aniso_U_12
C1 0.048(2) 0.0515(18) 0.057(2) 0.0019(15) 0.0061(17) 0.0017(14)
C2 0.044(2) 0.0544(19) 0.062(2) 0.0041(16) 0.0031(17) -0.0018(14)
C3 0.0404(19) 0.0544(18) 0.062(2) 0.0030(17) 0.0063(17) 0.0038(14)
C4 0.047(2) 0.0576(19) 0.058(2) -0.0008(16) 0.0080(17) 0.0004(15)
C5 0.0413(19) 0.0477(17) 0.058(2) 0.0022(15) 0.0045(16) 0.0038(13)
C6 0.044(2) 0.0477(17) 0.060(2) 0.0053(15) 0.0093(17) 0.0024(14)
C11 0.056(2) 0.070(2) 0.082(3) -0.014(2) 0.005(2) 0.0014(18)
C21 0.042(2) 0.070(2) 0.070(3) -0.0089(19) 0.0047(18) 0.0022(16)
C22 0.061(3) 0.084(3) 0.090(3) -0.006(2) 0.000(2) -0.018(2)
C23 0.063(3) 0.119(4) 0.114(5) -0.022(3) 0.004(3) -0.029(3)
C24 0.066(3) 0.148(5) 0.081(4) -0.030(4) -0.009(3) -0.011(3)
C25 0.089(4) 0.136(5) 0.078(4) 0.009(3) -0.018(3) 0.010(3)
C26 0.080(3) 0.089(3) 0.078(3) 0.004(2) -0.009(3) -0.002(2)
C31 0.049(2) 0.084(3) 0.083(3) 0.002(2) 0.011(2) 0.0041(19)
C41 0.071(3) 0.091(3) 0.074(3) -0.021(2) 0.013(2) 0.010(2)
C51 0.045(2) 0.066(2) 0.056(2) -0.0070(17) 0.0041(17) 0.0007(15)
C52 0.058(2) 0.086(3) 0.076(3) 0.007(2) 0.000(2) -0.005(2)
C53 0.067(3) 0.145(5) 0.081(4) 0.011(3) -0.015(3) 0.005(3)
C54 0.053(3) 0.132(4) 0.116(5) -0.054(4) -0.011(3) -0.004(3)
C55 0.074(3) 0.079(3) 0.132(5) -0.027(3) -0.017(3) -0.002(2)
C56 0.075(3) 0.063(2) 0.095(4) -0.011(2) -0.004(3) 0.002(2)
C61 0.0425(19) 0.0532(19) 0.057(2) -0.0010(15) 0.0060(16) 0.0009(14)
C62 0.057(2) 0.055(2) 0.088(3) 0.0096(18) 0.017(2) 0.0062(16)
C63 0.058(2) 0.063(2) 0.089(3) 0.005(2) 0.013(2) 0.0118(18)
C64 0.050(2) 0.077(3) 0.101(4) -0.007(2) 0.013(2) 0.0062(19)
C65 0.052(2) 0.074(3) 0.107(4) 0.012(2) 0.021(2) -0.0068(18)
C66 0.050(2) 0.055(2) 0.091(3) 0.0075(19) 0.009(2) 0.0018(16)

loop_
_atom_type_symbol
_atom_type_description
_atom_type_scat_dispersion_real
_atom_type_scat_dispersion_imag
_atom_type_scat_source
C C 0.0033 0.0016 'International Tables Vol C Tables 4.2.6.8 and 6.1.1.4'
H H 0.0000 0.0000 'International Tables Vol C Tables 4.2.6.8 and 6.1.1.4'

loop_
_geom_angle_atom_site_label_1
_geom_angle_atom_site_label_2
_geom_angle_atom_site_label_3
_geom_angle
C6 C1 C2 118.6(3)
C6 C1 C11 120.9(3)
C2 C1 C11 120.6(3)
C3 C2 C1 121.1(3)
C3 C2 C21 119.8(3)
C1 C2 C21 119.1(3)
C2 C3 C4 119.8(3)
C2 C3 C31 120.6(3)
C4 C3 C31 119.6(3)
C5 C4 C3 119.3(3)
C5 C4 C41 122.0(3)
C3 C4 C41 118.7(3)
C6 C5 C4 120.4(3)
C6 C5 C51 120.6(3)
C4 C5 C51 119.0(3)
C5 C6 C1 120.9(3)
C5 C6 C61 119.2(3)
C1 C6 C61 119.9(3)
C26 C21 C22 117.2(4)
C26 C21 C2 121.1(4)
C22 C21 C2 121.6(4)
C23 C22 C21 121.0(5)
C24 C23 C22 121.3(5)
C23 C24 C25 118.8(5)
C26 C25 C24 120.4(5)
C25 C26 C21 121.2(5)
C52 C51 C56 117.9(4)
C52 C51 C5 121.2(3)
C56 C51 C5 120.9(3)
C53 C52 C51 120.8(4)
C52 C53 C54 119.8(5)
C55 C54 C53 119.6(4)
C54 C55 C56 121.3(5)
C55 C56 C51 120.4(4)
C66 C61 C62 118.1(3)
C66 C61 C6 121.5(3)
C62 C61 C6 120.4(3)
C61 C62 C63 121.2(4)
C64 C63 C62 120.5(4)
C63 C64 C65 119.2(4)
C66 C65 C64 119.8(4)
C61 C66 C65 121.2(3)

loop_
_geom_bond_atom_site_label_1
_geom_bond_atom_site_label_2
_geom_bond_distance
C1 C6 1.405(5)
C1 C2 1.407(5)
C1 C11 1.506(5)
C2 C3 1.397(5)
C2 C21 1.511(5)
C3 C4 1.410(5)
C3 C31 1.525(5)
C4 C5 1.408(5)
C4 C41 1.501(6)
C5 C6 1.391(5)
C5 C51 1.492(5)
C6 C61 1.511(5)
C21 C26 1.385(6)
C21 C22 1.397(5)
C22 C23 1.383(7)
C23 C24 1.344(8)
C24 C25 1.401(8)
C25 C26 1.376(7)
C51 C52 1.381(5)
C51 C56 1.400(6)
C52 C53 1.382(6)
C53 C54 1.394(8)
C54 C55 1.341(8)
C55 C56 1.374(6)
C61 C66 1.382(5)
C61 C62 1.378(5)
C62 C63 1.384(5)
C63 C64 1.366(6)
C64 C65 1.391(6)
C65 C66 1.383(5)
